data_7217869
loop_
_publ_author_name
'Leyssens, T.'
'Tumanova, N.'
'Robeyns, K.'
'Candoni, N.'
'Veesler, S.'

_publ_section_title
;
 Solution cocrystallization, an effective tool to explore the variety of
 cocrystal systems: caffeine/dicarboxylic acid cocrystals
;
_journal_issue 41
_journal_name_full CrystEngComm
_journal_page_first 9603
_journal_paper_doi 10.1039/C4CE01495B
_journal_volume 16
_journal_year 2014
_chemical_formula_moiety '2(C8 H10 N4 O2), C5 H6 O4'
_chemical_formula_sum 'C21 H26 N8 O8'
_chemical_formula_weight 518.50
_chemical_name_systematic
;
 ?
;
_space_group_crystal_system orthorhombic
_space_group_IT_number 61
_space_group_name_Hall '-P 2ac 2ab'
_space_group_name_H-M_alt 'P b c a'
_symmetry_space_group_name_Hall '-P 2ac 2ab'
_symmetry_space_group_name_H-M 'P b c a'
_atom_sites_solution_hydrogens geom
_audit_creation_method SHELXL-2014
_cell_angle_alpha 90
_cell_angle_beta 90
_cell_angle_gamma 90
_cell_formula_units_Z 8
_cell_length_a 7.6414(6)
_cell_length_b 15.7487(9)
_cell_length_c 39.130(3)
_cell_measurement_reflns_used 3987
_cell_measurement_temperature 296(2)
_cell_measurement_theta_max 25.2528
_cell_measurement_theta_min 2.4460
_cell_volume 4709.0(6)
_computing_cell_refinement
;
CrysAlisPro, Agilent Technologies,
Version 1.171.35.19 (release 27-10-2011 CrysAlis171 .NET)
(compiled Oct 27 2011,15:02:11)
;
_computing_data_collection MAR
_computing_data_reduction
;
CrysAlisPro, Agilent Technologies,
Version 1.171.35.19 (release 27-10-2011 CrysAlis171 .NET)
(compiled Oct 27 2011,15:02:11)
;
_computing_molecular_graphics 'MERCURY (Macrae et al., 2008)'
_computing_publication_material
;

'MERCURY (Macrae et al., 2008), Platon (Spek, 2009)'



;
_computing_structure_refinement 'SHELXL-2014 (Sheldrick, 2014)'
_computing_structure_solution 'SHELXS-97 (Sheldrick, 1990)'
_diffrn_ambient_temperature 296(2)
_diffrn_measured_fraction_theta_full 0.997
_diffrn_measured_fraction_theta_max 0.994
_diffrn_measurement_device_type 'MAR345 image plate'
_diffrn_measurement_method '110 images, \D\F 1.5\%'
_diffrn_radiation_monochromator 'Zr filter'
_diffrn_radiation_source 'Rigaku UltraX 18 rotating anode'
_diffrn_radiation_type MoK\a
_diffrn_radiation_wavelength 0.71073
_diffrn_reflns_av_R_equivalents 0.0862
_diffrn_reflns_av_unetI/netI 0.0459
_diffrn_reflns_Laue_measured_fraction_full 0.997
_diffrn_reflns_Laue_measured_fraction_max 0.994
_diffrn_reflns_limit_h_max 9
_diffrn_reflns_limit_h_min -9
_diffrn_reflns_limit_k_max 18
_diffrn_reflns_limit_k_min -16
_diffrn_reflns_limit_l_max 44
_diffrn_reflns_limit_l_min -46
_diffrn_reflns_number 26793
_diffrn_reflns_point_group_measured_fraction_full 0.997
_diffrn_reflns_point_group_measured_fraction_max 0.994
_diffrn_reflns_theta_full 25.240
_diffrn_reflns_theta_max 25.307
_diffrn_reflns_theta_min 2.639
_exptl_absorpt_coefficient_mu 0.115
_exptl_absorpt_correction_T_max 1.00000
_exptl_absorpt_correction_T_min 0.64451
_exptl_absorpt_correction_type multi-scan
_exptl_absorpt_process_details
;
CrysAlisPro, Agilent Technologies,
Version 1.171.35.19 (release 27-10-2011 CrysAlis171 .NET)
(compiled Oct 27 2011,15:02:11)
Empirical absorption correction using spherical harmonics,
 implemented in SCALE3 ABSPACK scaling algorithm.
;
_exptl_crystal_colour colourless
_exptl_crystal_density_diffrn 1.463
_exptl_crystal_description rod
_exptl_crystal_F_000 2176
_exptl_crystal_size_max 0.75
_exptl_crystal_size_mid 0.10
_exptl_crystal_size_min 0.05
_refine_diff_density_max 0.209
_refine_diff_density_min -0.167
_refine_diff_density_rms 0.043
_refine_ls_extinction_method none
_refine_ls_goodness_of_fit_ref 1.034
_refine_ls_hydrogen_treatment constr
_refine_ls_matrix_type full
_refine_ls_number_parameters 341
_refine_ls_number_reflns 4263
_refine_ls_number_restraints 0
_refine_ls_restrained_S_all 1.034
_refine_ls_R_factor_all 0.0857
_refine_ls_R_factor_gt 0.0503
_refine_ls_shift/su_max 0.000
_refine_ls_shift/su_mean 0.000
_refine_ls_structure_factor_coef Fsqd
_refine_ls_weighting_details 'w=1/[\s^2^(Fo^2^)+(0.0705P)^2^+1.1222P] where P=(Fo^2^+2Fc^2^)/3'
_refine_ls_weighting_scheme calc
_refine_ls_wR_factor_gt 0.1264
_refine_ls_wR_factor_ref 0.1469
_reflns_Friedel_coverage 0.000
_reflns_number_gt 2821
_reflns_number_total 4263
_reflns_threshold_expression 'I > 2\s(I)'
_cod_data_source_file c4ce01495b2.cif
_cod_data_source_block tlmo018
_cod_depositor_comments 'Adding full bibliography for 7217867--7217872.cif.'
_cod_database_code 7217869
_shelx_space_group_comment
;
The symmetry employed for this shelxl refinement is uniquely defined
by the following loop, which should always be used as a source of
symmetry information in preference to the above space-group names.
They are only intended as comments.
;
_shelxl_version_number 2014-3

loop_
_space_group_symop_operation_xyz
'x, y, z'
'-x+1/2, -y, z+1/2'
'-x, y+1/2, -z+1/2'
'x+1/2, -y+1/2, -z'
'-x, -y, -z'
'x-1/2, y, -z-1/2'
'x, -y-1/2, z-1/2'
'-x-1/2, y-1/2, z'

loop_
_atom_site_label
_atom_site_type_symbol
_atom_site_fract_x
_atom_site_fract_y
_atom_site_fract_z
_atom_site_U_iso_or_equiv
_atom_site_adp_type
_atom_site_occupancy
_atom_site_site_symmetry_order
_atom_site_calc_flag
_atom_site_refinement_flags_posn
_atom_site_refinement_flags_adp
N1 N 0.1776(3) 0.29878(14) 0.27790(5) 0.0478(6) Uani 1 1 d . .
C2 C 0.2411(4) 0.36187(19) 0.25870(7) 0.0526(7) Uani 1 1 d . .
H2 H 0.2899 0.4110 0.2678 0.063 Uiso 1 1 calc R U
N3 N 0.2278(3) 0.34746(14) 0.22521(6) 0.0467(6) Uani 1 1 d . .
C4 C 0.1476(3) 0.26890(16) 0.22196(6) 0.0405(6) Uani 1 1 d . .
C5 C 0.1197(3) 0.24158(16) 0.25456(6) 0.0391(6) Uani 1 1 d . .
N6 N 0.0425(3) 0.16480(14) 0.26154(5) 0.0414(5) Uani 1 1 d . .
C7 C -0.0091(3) 0.11369(18) 0.23497(7) 0.0434(6) Uani 1 1 d . .
N8 N 0.0233(3) 0.14324(13) 0.20200(5) 0.0419(5) Uani 1 1 d . .
C9 C 0.1048(3) 0.21958(17) 0.19274(6) 0.0425(6) Uani 1 1 d . .
C10 C 0.2838(5) 0.4037(2) 0.19793(8) 0.0662(9) Uani 1 1 d . .
H10A H 0.3345 0.4541 0.2076 0.099 Uiso 1 1 calc R U
H10B H 0.1847 0.4190 0.1841 0.099 Uiso 1 1 calc R U
H10C H 0.3692 0.3754 0.1840 0.099 Uiso 1 1 calc R U
C11 C 0.0205(4) 0.1343(2) 0.29653(7) 0.0561(8) Uani 1 1 d . .
H11A H -0.0998 0.1194 0.3003 0.084 Uiso 1 1 calc R U
H11B H 0.0540 0.1781 0.3123 0.084 Uiso 1 1 calc R U
H11C H 0.0929 0.0852 0.3001 0.084 Uiso 1 1 calc R U
O12 O -0.0806(3) 0.04610(13) 0.24033(5) 0.0634(6) Uani 1 1 d . .
C13 C -0.0302(4) 0.08851(19) 0.17330(7) 0.0582(8) Uani 1 1 d . .
H13A H -0.1030 0.1203 0.1579 0.087 Uiso 1 1 calc R U
H13B H -0.0943 0.0406 0.1819 0.087 Uiso 1 1 calc R U
H13C H 0.0719 0.0689 0.1614 0.087 Uiso 1 1 calc R U
O14 O 0.1350(3) 0.23655(13) 0.16300(5) 0.0606(6) Uani 1 1 d . .
N15 N 0.7769(3) 1.00389(14) 0.01067(5) 0.0455(6) Uani 1 1 d . .
C16 C 0.8153(4) 1.07593(18) 0.02599(7) 0.0510(7) Uani 1 1 d . .
H16 H 0.7831 1.1286 0.0173 0.061 Uiso 1 1 calc R U
N17 N 0.9047(3) 1.06695(13) 0.05517(5) 0.0464(6) Uani 1 1 d . .
C18 C 0.9258(3) 0.98052(15) 0.05945(6) 0.0390(6) Uani 1 1 d . .
C19 C 0.8464(3) 0.94456(16) 0.03177(6) 0.0380(6) Uani 1 1 d . .
N20 N 0.8411(3) 0.85845(13) 0.02727(5) 0.0435(5) Uani 1 1 d . .
C21 C 0.9161(3) 0.80635(17) 0.05135(6) 0.0426(6) Uani 1 1 d . .
N22 N 1.0013(3) 0.84511(13) 0.07870(5) 0.0417(5) Uani 1 1 d . .
C23 C 1.0088(3) 0.93232(17) 0.08548(6) 0.0403(6) Uani 1 1 d . .
C24 C 0.9654(5) 1.13450(19) 0.07776(8) 0.0683(9) Uani 1 1 d . .
H24A H 0.9574 1.1881 0.0661 0.102 Uiso 1 1 calc R U
H24B H 1.0848 1.1240 0.0841 0.102 Uiso 1 1 calc R U
H24C H 0.8939 1.1359 0.0979 0.102 Uiso 1 1 calc R U
C25 C 0.7431(4) 0.82038(19) -0.00102(7) 0.0590(8) Uani 1 1 d . .
H25A H 0.6304 0.8022 0.0070 0.089 Uiso 1 1 calc R U
H25B H 0.8064 0.7724 -0.0097 0.089 Uiso 1 1 calc R U
H25C H 0.7283 0.8616 -0.0189 0.089 Uiso 1 1 calc R U
O26 O 0.9083(3) 0.72945(12) 0.04892(5) 0.0602(6) Uani 1 1 d . .
C27 C 1.0914(4) 0.78794(19) 0.10269(7) 0.0577(8) Uani 1 1 d . .
H27A H 1.1638 0.8207 0.1178 0.087 Uiso 1 1 calc R U
H27B H 1.1628 0.7487 0.0901 0.087 Uiso 1 1 calc R U
H27C H 1.0063 0.7572 0.1158 0.087 Uiso 1 1 calc R U
O28 O 1.0795(3) 0.95947(12) 0.11130(5) 0.0590(6) Uani 1 1 d . .
C31 C 0.8444(4) 0.37762(18) 0.14883(7) 0.0455(6) Uani 1 1 d . .
O32 O 0.8629(3) 0.43141(13) 0.17045(5) 0.0656(6) Uani 1 1 d . .
O33 O 0.7549(3) 0.30695(13) 0.15395(5) 0.0588(6) Uani 1 1 d . .
H33 H 0.7242 0.3045 0.1740 0.088 Uiso 1 1 calc R U
C34 C 0.9234(4) 0.38042(17) 0.11432(6) 0.0445(6) Uani 1 1 d . .
H34 H 0.9277 0.3296 0.1022 0.053 Uiso 1 1 calc R U
C35 C 0.9883(3) 0.44829(17) 0.09909(6) 0.0422(6) Uani 1 1 d . .
C36 C 0.9891(5) 0.53631(18) 0.11307(8) 0.0655(9) Uani 1 1 d . .
H36A H 0.9098 0.5397 0.1320 0.098 Uiso 1 1 calc R U
H36B H 0.9529 0.5754 0.0956 0.098 Uiso 1 1 calc R U
H36C H 1.1050 0.5505 0.1206 0.098 Uiso 1 1 calc R U
C37 C 1.0687(3) 0.43563(19) 0.06435(7) 0.0446(6) Uani 1 1 d . .
O38 O 1.0847(3) 0.36730(13) 0.05072(5) 0.0613(6) Uani 1 1 d . .
O39 O 1.1218(3) 0.50696(13) 0.05054(5) 0.0613(6) Uani 1 1 d . .
H39 H 1.1586 0.4977 0.0312 0.092 Uiso 1 1 calc R U

loop_
_atom_site_aniso_label
_atom_site_aniso_U_11
_atom_site_aniso_U_22
_atom_site_aniso_U_33
_atom_site_aniso_U_23
_atom_site_aniso_U_13
_atom_site_aniso_U_12
N1 0.0491(14) 0.0455(13) 0.0489(13) -0.0082(11) -0.0075(10) 0.0051(11)
C2 0.0524(18) 0.0455(17) 0.0598(18) -0.0097(14) -0.0139(14) 0.0024(14)
N3 0.0453(13) 0.0406(13) 0.0542(14) 0.0009(10) -0.0059(10) -0.0014(10)
C4 0.0404(15) 0.0362(14) 0.0448(15) -0.0016(11) -0.0045(11) 0.0029(12)
C5 0.0335(14) 0.0385(14) 0.0454(15) -0.0065(11) -0.0054(11) 0.0071(11)
N6 0.0466(14) 0.0417(13) 0.0359(11) -0.0010(9) -0.0006(9) 0.0010(10)
C7 0.0429(16) 0.0401(16) 0.0471(16) -0.0038(12) -0.0012(12) 0.0026(13)
N8 0.0459(13) 0.0403(13) 0.0396(12) -0.0057(10) -0.0038(9) 0.0004(10)
C9 0.0398(15) 0.0449(16) 0.0430(15) -0.0023(12) -0.0018(11) 0.0055(12)
C10 0.073(2) 0.0523(19) 0.074(2) 0.0143(16) -0.0089(17) -0.0134(17)
C11 0.0599(19) 0.062(2) 0.0465(16) 0.0082(14) 0.0027(13) 0.0033(15)
O12 0.0779(15) 0.0506(13) 0.0617(13) 0.0014(10) -0.0011(11) -0.0168(12)
C13 0.071(2) 0.0542(19) 0.0497(17) -0.0124(14) -0.0086(14) -0.0021(15)
O14 0.0746(15) 0.0672(14) 0.0400(11) 0.0037(9) 0.0012(9) -0.0049(11)
N15 0.0513(14) 0.0435(13) 0.0416(12) 0.0023(10) -0.0031(10) 0.0056(11)
C16 0.0661(19) 0.0415(16) 0.0453(16) 0.0055(13) -0.0006(13) 0.0057(14)
N17 0.0606(15) 0.0361(12) 0.0426(12) -0.0024(10) -0.0010(11) -0.0002(11)
C18 0.0440(15) 0.0342(14) 0.0389(14) 0.0001(11) -0.0013(11) 0.0001(12)
C19 0.0391(14) 0.0388(15) 0.0360(13) -0.0010(11) 0.0016(10) 0.0004(11)
N20 0.0506(14) 0.0395(13) 0.0405(12) -0.0040(9) -0.0060(10) -0.0024(10)
C21 0.0457(16) 0.0375(16) 0.0446(14) -0.0003(12) 0.0046(12) 0.0006(13)
N22 0.0448(13) 0.0405(13) 0.0396(12) 0.0010(9) -0.0033(9) 0.0031(10)
C23 0.0407(15) 0.0445(16) 0.0358(14) -0.0030(11) 0.0034(11) -0.0018(12)
C24 0.105(3) 0.0404(17) 0.0593(19) -0.0081(14) -0.0111(18) -0.0079(17)
C25 0.074(2) 0.0558(19) 0.0473(16) -0.0120(14) -0.0114(15) -0.0051(16)
O26 0.0794(15) 0.0363(12) 0.0649(13) -0.0034(9) -0.0053(11) 0.0011(10)
C27 0.0614(19) 0.0520(18) 0.0597(18) 0.0148(14) -0.0057(15) 0.0081(15)
O28 0.0774(15) 0.0572(13) 0.0423(11) -0.0067(9) -0.0159(10) -0.0007(11)
C31 0.0429(16) 0.0496(17) 0.0440(15) 0.0054(13) 0.0040(12) -0.0002(13)
O32 0.0911(17) 0.0569(13) 0.0488(12) -0.0041(10) 0.0187(11) -0.0107(12)
O33 0.0622(13) 0.0629(14) 0.0512(11) 0.0069(10) 0.0056(10) -0.0159(11)
C34 0.0483(16) 0.0470(16) 0.0384(14) -0.0011(12) 0.0029(11) -0.0025(13)
C35 0.0422(15) 0.0470(16) 0.0374(14) 0.0014(12) 0.0006(11) 0.0040(13)
C36 0.094(3) 0.0490(19) 0.0540(18) -0.0017(14) 0.0232(16) -0.0006(17)
C37 0.0414(15) 0.0523(18) 0.0400(14) 0.0017(13) -0.0008(11) 0.0003(13)
O38 0.0814(16) 0.0542(13) 0.0484(11) -0.0062(10) 0.0113(10) -0.0021(11)
O39 0.0801(15) 0.0579(13) 0.0459(11) 0.0061(9) 0.0166(10) -0.0058(11)

loop_
_atom_type_symbol
_atom_type_description
_atom_type_scat_dispersion_real
_atom_type_scat_dispersion_imag
_atom_type_scat_source
C C 0.0033 0.0016 'International Tables Vol C Tables 4.2.6.8 and 6.1.1.4'
H H 0.0000 0.0000 'International Tables Vol C Tables 4.2.6.8 and 6.1.1.4'
N N 0.0061 0.0033 'International Tables Vol C Tables 4.2.6.8 and 6.1.1.4'
O O 0.0106 0.0060 'International Tables Vol C Tables 4.2.6.8 and 6.1.1.4'

loop_
_geom_angle_atom_site_label_1
_geom_angle_atom_site_label_2
_geom_angle_atom_site_label_3
_geom_angle
C2 N1 C5 103.5(2)
N3 C2 N1 113.5(2)
N3 C2 H2 123.3
N1 C2 H2 123.3
C2 N3 C4 106.0(2)
C2 N3 C10 126.6(2)
C4 N3 C10 127.4(2)
C5 C4 N3 105.4(2)
C5 C4 C9 123.0(2)
N3 C4 C9 131.6(2)
N1 C5 C4 111.7(2)
N1 C5 N6 126.2(2)
C4 C5 N6 122.1(2)
C5 N6 C7 119.3(2)
C5 N6 C11 121.7(2)
C7 N6 C11 118.9(2)
O12 C7 N6 120.8(2)
O12 C7 N8 122.2(2)
N6 C7 N8 117.0(2)
C7 N8 C9 127.2(2)
C7 N8 C13 117.5(2)
C9 N8 C13 115.3(2)
O14 C9 N8 121.3(2)
O14 C9 C4 127.3(3)
N8 C9 C4 111.3(2)
N3 C10 H10A 109.5
N3 C10 H10B 109.5
H10A C10 H10B 109.5
N3 C10 H10C 109.5
H10A C10 H10C 109.5
H10B C10 H10C 109.5
N6 C11 H11A 109.5
N6 C11 H11B 109.5
H11A C11 H11B 109.5
N6 C11 H11C 109.5
H11A C11 H11C 109.5
H11B C11 H11C 109.5
N8 C13 H13A 109.5
N8 C13 H13B 109.5
H13A C13 H13B 109.5
N8 C13 H13C 109.5
H13A C13 H13C 109.5
H13B C13 H13C 109.5
C16 N15 C19 103.3(2)
N15 C16 N17 114.3(2)
N15 C16 H16 122.9
N17 C16 H16 122.9
C16 N17 C18 105.5(2)
C16 N17 C24 127.0(2)
C18 N17 C24 127.5(2)
C19 C18 N17 105.1(2)
C19 C18 C23 123.1(2)
N17 C18 C23 131.8(2)
N15 C19 C18 111.8(2)
N15 C19 N20 126.4(2)
C18 C19 N20 121.8(2)
C19 N20 C21 119.4(2)
C19 N20 C25 121.2(2)
C21 N20 C25 119.1(2)
O26 C21 N20 121.4(2)
O26 C21 N22 121.3(2)
N20 C21 N22 117.4(2)
C21 N22 C23 126.5(2)
C21 N22 C27 116.1(2)
C23 N22 C27 117.4(2)
O28 C23 N22 121.2(2)
O28 C23 C18 127.1(3)
N22 C23 C18 111.8(2)
N17 C24 H24A 109.5
N17 C24 H24B 109.5
H24A C24 H24B 109.5
N17 C24 H24C 109.5
H24A C24 H24C 109.5
H24B C24 H24C 109.5
N20 C25 H25A 109.5
N20 C25 H25B 109.5
H25A C25 H25B 109.5
N20 C25 H25C 109.5
H25A C25 H25C 109.5
H25B C25 H25C 109.5
N22 C27 H27A 109.5
N22 C27 H27B 109.5
H27A C27 H27B 109.5
N22 C27 H27C 109.5
H27A C27 H27C 109.5
H27B C27 H27C 109.5
O32 C31 O33 123.1(2)
O32 C31 C34 124.9(3)
O33 C31 C34 112.0(2)
C31 O33 H33 109.5
C35 C34 C31 126.1(3)
C35 C34 H34 117.0
C31 C34 H34 117.0
C34 C35 C36 126.1(2)
C34 C35 C37 117.0(2)
C36 C35 C37 116.9(2)
C35 C36 H36A 109.5
C35 C36 H36B 109.5
H36A C36 H36B 109.5
C35 C36 H36C 109.5
H36A C36 H36C 109.5
H36B C36 H36C 109.5
O38 C37 O39 123.4(2)
O38 C37 C35 123.9(3)
O39 C37 C35 112.7(2)
C37 O39 H39 109.5

loop_
_geom_bond_atom_site_label_1
_geom_bond_atom_site_label_2
_geom_bond_distance
N1 C2 1.337(4)
N1 C5 1.357(3)
C2 N3 1.334(3)
C2 H2 0.9300
N3 C4 1.386(3)
N3 C10 1.452(3)
C4 C5 1.363(3)
C4 C9 1.420(3)
C5 N6 1.373(3)
N6 C7 1.373(3)
N6 C11 1.461(3)
C7 O12 1.215(3)
C7 N8 1.393(3)
N8 C9 1.402(3)
N8 C13 1.473(3)
C9 O14 1.216(3)
C10 H10A 0.9600
C10 H10B 0.9600
C10 H10C 0.9600
C11 H11A 0.9600
C11 H11B 0.9600
C11 H11C 0.9600
C13 H13A 0.9600
C13 H13B 0.9600
C13 H13C 0.9600
N15 C16 1.316(3)
N15 C19 1.355(3)
C16 N17 1.338(3)
C16 H16 0.9300
N17 C18 1.381(3)
N17 C24 1.459(3)
C18 C19 1.365(3)
C18 C23 1.420(3)
C19 N20 1.368(3)
N20 C21 1.375(3)
N20 C25 1.465(3)
C21 O26 1.216(3)
C21 N22 1.393(3)
N22 C23 1.400(3)
N22 C27 1.472(3)
C23 O28 1.223(3)
C24 H24A 0.9600
C24 H24B 0.9600
C24 H24C 0.9600
C25 H25A 0.9600
C25 H25B 0.9600
C25 H25C 0.9600
C27 H27A 0.9600
C27 H27B 0.9600
C27 H27C 0.9600
C31 O32 1.206(3)
C31 O33 1.322(3)
C31 C34 1.480(4)
O33 H33 0.8200
C34 C35 1.321(4)
C34 H34 0.9300
C35 C36 1.490(4)
C35 C37 1.505(4)
C36 H36A 0.9600
C36 H36B 0.9600
C36 H36C 0.9600
C37 O38 1.207(3)
C37 O39 1.311(3)
O39 H39 0.8200

loop_
_geom_torsion_atom_site_label_1
_geom_torsion_atom_site_label_2
_geom_torsion_atom_site_label_3
_geom_torsion_atom_site_label_4
_geom_torsion
C5 N1 C2 N3 -0.5(3)
N1 C2 N3 C4 0.6(3)
N1 C2 N3 C10 179.7(3)
C2 N3 C4 C5 -0.4(3)
C10 N3 C4 C5 -179.5(3)
C2 N3 C4 C9 -177.6(3)
C10 N3 C4 C9 3.3(5)
C2 N1 C5 C4 0.2(3)
C2 N1 C5 N6 179.9(2)
N3 C4 C5 N1 0.1(3)
C9 C4 C5 N1 177.6(2)
N3 C4 C5 N6 -179.6(2)
C9 C4 C5 N6 -2.0(4)
N1 C5 N6 C7 -179.9(2)
C4 C5 N6 C7 -0.3(4)
N1 C5 N6 C11 -2.6(4)
C4 C5 N6 C11 177.1(2)
C5 N6 C7 O12 -178.6(2)
C11 N6 C7 O12 4.0(4)
C5 N6 C7 N8 0.9(3)
C11 N6 C7 N8 -176.5(2)
O12 C7 N8 C9 -179.8(3)
N6 C7 N8 C9 0.7(4)
O12 C7 N8 C13 -1.0(4)
N6 C7 N8 C13 179.5(2)
C7 N8 C9 O14 175.8(3)
C13 N8 C9 O14 -3.1(4)
C7 N8 C9 C4 -2.6(4)
C13 N8 C9 C4 178.6(2)
C5 C4 C9 O14 -175.0(3)
N3 C4 C9 O14 1.8(5)
C5 C4 C9 N8 3.2(4)
N3 C4 C9 N8 -180.0(2)
C19 N15 C16 N17 0.3(3)
N15 C16 N17 C18 -0.4(3)
N15 C16 N17 C24 -179.9(3)
C16 N17 C18 C19 0.3(3)
C24 N17 C18 C19 179.9(3)
C16 N17 C18 C23 -179.8(3)
C24 N17 C18 C23 -0.3(5)
C16 N15 C19 C18 0.0(3)
C16 N15 C19 N20 179.7(3)
N17 C18 C19 N15 -0.2(3)
C23 C18 C19 N15 180.0(2)
N17 C18 C19 N20 -180.0(2)
C23 C18 C19 N20 0.2(4)
N15 C19 N20 C21 -179.1(2)
C18 C19 N20 C21 0.6(4)
N15 C19 N20 C25 -4.9(4)
C18 C19 N20 C25 174.9(2)
C19 N20 C21 O26 177.2(2)
C25 N20 C21 O26 2.8(4)
C19 N20 C21 N22 -2.7(4)
C25 N20 C21 N22 -177.1(2)
O26 C21 N22 C23 -175.4(3)
N20 C21 N22 C23 4.5(4)
O26 C21 N22 C27 4.4(4)
N20 C21 N22 C27 -175.7(2)
C21 N22 C23 O28 176.0(2)
C27 N22 C23 O28 -3.7(4)
C21 N22 C23 C18 -3.6(4)
C27 N22 C23 C18 176.6(2)
C19 C18 C23 O28 -178.5(3)
N17 C18 C23 O28 1.7(5)
C19 C18 C23 N22 1.2(4)
N17 C18 C23 N22 -178.6(3)
O32 C31 C34 C35 -17.3(5)
O33 C31 C34 C35 165.0(3)
C31 C34 C35 C36 -2.4(5)
C31 C34 C35 C37 177.7(2)
C34 C35 C37 O38 -3.9(4)
C36 C35 C37 O38 176.2(3)
C34 C35 C37 O39 176.9(2)
C36 C35 C37 O39 -3.0(4)
